data_7713980
loop_
_publ_author_name
'Jia, Shuwen'
'Zhu, Xinrui'
'Li, Dongfeng'

_publ_section_title
;
 Observation of protonation-induced intra-molecular metal-to-metal charge
 transfer in cyano-bridged [Fe&#x2212;CN&#x2212;Mn/Ni] dinuclear complexes
;
_journal_name_full 'Dalton Transactions'
_journal_paper_doi 10.1039/D3DT02200E
_journal_year 2023
_chemical_formula_moiety 'C51 H36 Fe Mn N13'
_chemical_formula_sum 'C51 H36 Fe Mn N13'
_chemical_formula_weight 941.72
_space_group_crystal_system monoclinic
_space_group_IT_number 14
_space_group_name_Hall '-P 2ybc'
_space_group_name_H-M_alt 'P 1 21/c 1'
_atom_sites_solution_hydrogens geom
_audit_creation_date 2023-04-19
_audit_creation_method
;
Olex2 1.3
(compiled 2020.11.12 svn.r5f609507 for OlexSys, GUI svn.r6408)
;
_audit_update_record
;
2023-04-20 deposited with the CCDC.	2023-09-18 downloaded from the CCDC.
;
_cell_angle_alpha 90
_cell_angle_beta 102.372(2)
_cell_angle_gamma 90
_cell_formula_units_Z 4
_cell_length_a 13.5811(8)
_cell_length_b 14.1770(8)
_cell_length_c 25.3009(15)
_cell_measurement_reflns_used 9868
_cell_measurement_temperature 100
_cell_measurement_theta_max 60.80
_cell_measurement_theta_min 3.13
_cell_volume 4758.3(5)
_computing_cell_refinement 'SAINT V8.40B Bruker-AXS, Madison WI for PHOTON III'
_computing_data_collection 'Bruker APEX3 Bruker-AXS, Madison WI'
_computing_data_reduction 'SAINT V8.40B Bruker-AXS, Madison WI for PHOTON III'
_computing_molecular_graphics 'Olex2 1.3 (Dolomanov et al., 2009)'
_computing_publication_material 'Olex2 1.3 (Dolomanov et al., 2009)'
_computing_structure_refinement 'SHELXL 2018/3 (Sheldrick, 2015)'
_computing_structure_solution 'SHELXT 2018/2 (Sheldrick, 2018)'
_diffrn_ambient_temperature 100
_diffrn_detector 'Bruker Photon III 28 detector'
_diffrn_detector_area_resol_mean ' 7.39 for PHOTON III'
_diffrn_detector_type 'Bruker Photon III 28'
_diffrn_measured_fraction_theta_full 0.996
_diffrn_measured_fraction_theta_max 0.995
_diffrn_measurement_device 'Bruker D8 Venture'
_diffrn_measurement_device_type 'Bruker D8 with PHOTON III 28detector'
_diffrn_measurement_method 'Profile data from \q/2\q scans'
_diffrn_radiation_monochromator 'Metaljet Helios MX'
_diffrn_radiation_probe x-ray
_diffrn_radiation_type Synchrotron
_diffrn_radiation_wavelength 1.34139
_diffrn_radiation_xray_symbol 'Ga K\a'
_diffrn_reflns_av_R_equivalents 0.0658
_diffrn_reflns_av_unetI/netI 0.0430
_diffrn_reflns_Laue_measured_fraction_full 0.996
_diffrn_reflns_Laue_measured_fraction_max 0.995
_diffrn_reflns_limit_h_max 17
_diffrn_reflns_limit_h_min -17
_diffrn_reflns_limit_k_max 18
_diffrn_reflns_limit_k_min -18
_diffrn_reflns_limit_l_max 32
_diffrn_reflns_limit_l_min -32
_diffrn_reflns_number 70322
_diffrn_reflns_point_group_measured_fraction_full 0.996
_diffrn_reflns_point_group_measured_fraction_max 0.995
_diffrn_reflns_theta_full 53.594
_diffrn_reflns_theta_max 60.901
_diffrn_reflns_theta_min 2.898
_diffrn_source 'METALJET liquid metal X-ray source'
_diffrn_source_current 3.57
_diffrn_source_power 0.2497215
_diffrn_source_target Ga
_diffrn_source_type 'Sealed X-ray tube'
_diffrn_source_voltage 69.95
_diffrn_standards_number 0
_exptl_absorpt_coefficient_mu 3.431
_exptl_absorpt_correction_T_max 0.7519
_exptl_absorpt_correction_T_min 0.4854
_exptl_absorpt_correction_type multi-scan
_exptl_absorpt_process_details 'SADABS-2016/2 - Bruker AXS, Madison WI for PHOTON III'
_exptl_crystal_density_diffrn 1.315
_exptl_crystal_description block
_exptl_crystal_F_000 1936
_refine_diff_density_max 0.543
_refine_diff_density_min -0.821
_refine_diff_density_rms 0.063
_refine_ls_extinction_method none
_refine_ls_goodness_of_fit_ref 1.056
_refine_ls_hydrogen_treatment constr
_refine_ls_matrix_type full
_refine_ls_number_parameters 597
_refine_ls_number_reflns 10970
_refine_ls_number_restraints 0
_refine_ls_restrained_S_all 1.056
_refine_ls_R_factor_all 0.0574
_refine_ls_R_factor_gt 0.0461
_refine_ls_shift/su_max 0.002
_refine_ls_shift/su_mean 0.000
_refine_ls_structure_factor_coef Fsqd
_refine_ls_weighting_details 'w=1/[\s^2^(Fo^2^)+(0.0492P)^2^+3.8702P] where P=(Fo^2^+2Fc^2^)/3'
_refine_ls_weighting_scheme calc
_refine_ls_wR_factor_gt 0.1131
_refine_ls_wR_factor_ref 0.1188
_reflns_Friedel_coverage 0.000
_reflns_number_gt 8948
_reflns_number_total 10970
_reflns_threshold_expression 'I > 2\s(I)'
_cod_data_source_file d3dt02200e2.cif
_cod_data_source_block 230329m-1_a_sq
_cod_depositor_comments
;
The following automatic conversions were performed:

data item '_diffrn_radiation_probe' value 'X-ray' was changed to
'x-ray' in accordance with the
/home/data/users/saulius/crontab/automatic-downloads/rss-feeds/RSC/lib/dictionaries/cif_core.dic
dictionary named 'cif_core.dic' version 2.4.2 last updated on
2011-04-26.

data item '_exptl_absorpt_correction_type' value 'Multi-scan' was
changed to 'multi-scan' in accordance with the
/home/data/users/saulius/crontab/automatic-downloads/rss-feeds/RSC/lib/dictionaries/cif_core.dic
dictionary named 'cif_core.dic' version 2.4.2 last updated on
2011-04-26.

Automatic conversion script
Id: cif_fix_values 8170 2020-07-09 18:12:32Z antanas 
;
_cod_database_code 7713980
_shelx_shelxl_version_number 2018/3
_shelx_space_group_comment
;
The symmetry employed for this shelxl refinement is uniquely defined
by the following loop, which should always be used as a source of
symmetry information in preference to the above space-group names.
They are only intended as comments.
;
_olex2_refinement_description
;
1. Fixed Uiso
 At 1.2 times of:
  All C(H) groups
 At 1.5 times of:
  All C(H,H,H) groups
2.a Aromatic/amide H refined with riding coordinates:
 C14(H14), C13(H13), C12(H12), C5(H5), C6(H6), C7(H7), C8(H8), C19(H19),
 C20(H20), C21(H21), C22(H22), C38(H38), C39(H39), C40(H40), C41(H41), C31(H31),
  C32(H32), C33(H33), C23(H23), C24(H24), C25(H25), C26(H26), C50(H50),
 C49(H49), C48(H48), C47(H47), C43(H43), C44(H44), C45(H45), C46(H46)
2.b Idealised Me refined as rotating group:
 C36(H36A,H36B,H36C), C29(H29A,H29B,H29C)
;
_platon_squeeze_special_details
;
A solvent mask was calculated and 184 electrons were 
found in a volume of 718\%A^3^ in 2 voids per unit cell. 
This is consistent with the presence of 
1.5[CH3OH], 1[CH3OH] per Asymmetric Unit 
which account for 180 electrons 
per unit cell.
;
_platon_squeeze_void_probe_radius 1.20
_olex2_submission_special_instructions 'No special instructions were received'

loop_
_space_group_symop_operation_xyz
'x, y, z'
'-x, y+1/2, -z+1/2'
'-x, -y, -z'
'x, -y-1/2, z-1/2'

loop_
_atom_site_label
_atom_site_type_symbol
_atom_site_fract_x
_atom_site_fract_y
_atom_site_fract_z
_atom_site_U_iso_or_equiv
_atom_site_adp_type
_atom_site_occupancy
_atom_site_site_symmetry_order
_atom_site_calc_flag
_atom_site_refinement_flags_posn
_atom_site_refinement_flags_adp
_atom_site_refinement_flags_occupancy
_atom_site_disorder_assembly
_atom_site_disorder_group
Fe1 Fe 0.28762(2) 0.50382(2) 0.85527(2) 0.02332(9) Uani 1 1 d . . . . .
Mn1 Mn 0.19829(2) 0.49275(2) 0.65151(2) 0.02064(8) Uani 1 1 d . . . . .
N3 N 0.0696(2) 0.46700(18) 0.87123(17) 0.0803(11) Uani 1 1 d . . . . .
N4 N 0.33315(14) 0.51767(12) 0.93249(8) 0.0252(4) Uani 1 1 d . . . . .
N7 N 0.28143(13) 0.76589(12) 0.91802(7) 0.0235(4) Uani 1 1 d . . . . .
N5 N 0.26791(13) 0.63907(12) 0.86078(7) 0.0229(4) Uani 1 1 d . . . . .
N6 N 0.32486(14) 0.37487(12) 0.87334(8) 0.0259(4) Uani 1 1 d . . . . .
C2 C 0.42136(18) 0.52910(15) 0.84023(9) 0.0269(5) Uani 1 1 d . . . . .
N13 N 0.07274(14) 0.59299(12) 0.64728(7) 0.0256(4) Uani 1 1 d . . . . .
N9 N 0.17156(12) 0.51586(12) 0.56581(7) 0.0203(3) Uani 1 1 d . . . . .
N10 N 0.31980(14) 0.39761(14) 0.64076(8) 0.0299(4) Uani 1 1 d . . . . .
N12 N 0.28428(12) 0.62227(12) 0.65843(7) 0.0220(4) Uani 1 1 d . . . . .
C15 C 0.36346(17) 0.44035(15) 0.96258(9) 0.0277(5) Uani 1 1 d . . . . .
C14 C 0.39552(18) 0.44791(17) 1.01837(10) 0.0334(5) Uani 1 1 d . . . . .
H14 H 0.415458 0.393623 1.040031 0.040 Uiso 1 1 calc R U . . .
C13 C 0.39771(18) 0.53696(18) 1.04175(10) 0.0330(5) Uani 1 1 d . . . . .
H13 H 0.420181 0.543647 1.079790 0.040 Uiso 1 1 calc R U . . .
C12 C 0.36724(17) 0.61664(17) 1.00993(9) 0.0292(5) Uani 1 1 d . . . . .
H12 H 0.370062 0.677713 1.025638 0.035 Uiso 1 1 calc R U . . .
C11 C 0.33267(16) 0.60378(15) 0.95459(9) 0.0254(4) Uani 1 1 d . . . . .
C10 C 0.29345(16) 0.67351(14) 0.91256(8) 0.0228(4) Uani 1 1 d . . . . .
C9 C 0.24530(15) 0.79582(14) 0.86505(8) 0.0216(4) Uani 1 1 d . . . . .
C4 C 0.23747(15) 0.71761(14) 0.82946(8) 0.0216(4) Uani 1 1 d . . . . .
C5 C 0.20316(16) 0.72839(14) 0.77368(9) 0.0245(4) Uani 1 1 d . . . . .
H5 H 0.197273 0.675847 0.749912 0.029 Uiso 1 1 calc R U . . .
C6 C 0.17794(17) 0.81893(15) 0.75423(9) 0.0271(5) Uani 1 1 d . . . . .
H6 H 0.154170 0.828414 0.716478 0.033 Uiso 1 1 calc R U . . .
C7 C 0.18703(17) 0.89689(15) 0.78958(9) 0.0269(5) Uani 1 1 d . . . . .
H7 H 0.169800 0.957920 0.774998 0.032 Uiso 1 1 calc R U . . .
C8 C 0.22034(16) 0.88686(14) 0.84485(9) 0.0243(4) Uani 1 1 d . . . . .
H8 H 0.226129 0.939780 0.868353 0.029 Uiso 1 1 calc R U . . .
C16 C 0.35891(17) 0.35752(15) 0.92772(10) 0.0285(5) Uani 1 1 d . . . . .
N8 N 0.38370(16) 0.26895(13) 0.94114(9) 0.0341(5) Uani 1 1 d . . . . .
C17 C 0.36522(17) 0.22335(15) 0.89151(11) 0.0316(5) Uani 1 1 d . . . . .
C18 C 0.32930(16) 0.28820(14) 0.84900(10) 0.0262(5) Uani 1 1 d . . . . .
C19 C 0.30546(16) 0.26039(15) 0.79490(10) 0.0286(5) Uani 1 1 d . . . . .
H19 H 0.281460 0.304318 0.766730 0.034 Uiso 1 1 calc R U . . .
C20 C 0.31832(18) 0.16551(16) 0.78392(12) 0.0353(6) Uani 1 1 d . . . . .
H20 H 0.303440 0.144212 0.747476 0.042 Uiso 1 1 calc R U . . .
C21 C 0.35290(19) 0.10075(16) 0.82575(12) 0.0405(6) Uani 1 1 d . . . . .
H21 H 0.360522 0.036420 0.816895 0.049 Uiso 1 1 calc R U . . .
C22 C 0.37600(19) 0.12770(16) 0.87905(12) 0.0386(6) Uani 1 1 d . . . . .
H22 H 0.398729 0.082850 0.906891 0.046 Uiso 1 1 calc R U . . .
N2 N 0.49872(16) 0.54409(16) 0.82985(9) 0.0391(5) Uani 1 1 d . . . . .
C3 C 0.1498(2) 0.48068(16) 0.86498(14) 0.0451(7) Uani 1 1 d . . . . .
C1 C 0.24097(19) 0.48832(15) 0.78028(11) 0.0333(5) Uani 1 1 d . . . . .
N1 N 0.21326(19) 0.47814(15) 0.73452(9) 0.0471(6) Uani 1 1 d . . . . .
C37 C 0.07051(15) 0.67413(14) 0.61930(8) 0.0213(4) Uani 1 1 d . . . . .
C38 C -0.00045(16) 0.74397(16) 0.62257(10) 0.0299(5) Uani 1 1 d . . . . .
H38 H -0.000518 0.801447 0.603258 0.036 Uiso 1 1 calc R U . . .
C39 C -0.07076(18) 0.72906(17) 0.65412(11) 0.0370(6) Uani 1 1 d . . . . .
H39 H -0.119485 0.776023 0.656551 0.044 Uiso 1 1 calc R U . . .
C40 C -0.0692(2) 0.64607(18) 0.68168(12) 0.0426(7) Uani 1 1 d . . . . .
H40 H -0.117445 0.633719 0.702996 0.051 Uiso 1 1 calc R U . . .
C41 C 0.0039(2) 0.58079(17) 0.67788(11) 0.0386(6) Uani 1 1 d . . . . .
H41 H 0.005855 0.523923 0.697942 0.046 Uiso 1 1 calc R U . . .
C35 C 0.15073(15) 0.68684(14) 0.58493(8) 0.0217(4) Uani 1 1 d . . . . .
C36 C 0.12983(18) 0.77877(16) 0.55223(10) 0.0312(5) Uani 1 1 d . . . . .
H36A H 0.060491 0.778128 0.530904 0.047 Uiso 1 1 calc R U . . .
H36B H 0.176838 0.784092 0.527905 0.047 Uiso 1 1 calc R U . . .
H36C H 0.138853 0.832685 0.577041 0.047 Uiso 1 1 calc R U . . .
C34 C 0.14408(15) 0.60229(15) 0.54539(8) 0.0215(4) Uani 1 1 d . . . . .
C30 C 0.16642(15) 0.44090(15) 0.53203(9) 0.0225(4) Uani 1 1 d . . . . .
C31 C 0.12974(16) 0.45053(17) 0.47676(9) 0.0293(5) Uani 1 1 d . . . . .
H31 H 0.125508 0.397284 0.453581 0.035 Uiso 1 1 calc R U . . .
C32 C 0.09957(17) 0.53798(18) 0.45585(9) 0.0306(5) Uani 1 1 d . . . . .
H32 H 0.073487 0.545553 0.418139 0.037 Uiso 1 1 calc R U . . .
C33 C 0.10749(16) 0.61463(16) 0.49012(9) 0.0272(5) Uani 1 1 d . . . . .
H33 H 0.088048 0.675557 0.476037 0.033 Uiso 1 1 calc R U . . .
C28 C 0.20333(16) 0.34419(15) 0.55713(9) 0.0255(4) Uani 1 1 d . . . . .
C29 C 0.20649(19) 0.27244(17) 0.51196(11) 0.0376(6) Uani 1 1 d . . . . .
H29A H 0.138032 0.261881 0.490779 0.056 Uiso 1 1 calc R U . . .
H29B H 0.234493 0.212723 0.528029 0.056 Uiso 1 1 calc R U . . .
H29C H 0.248940 0.296976 0.488282 0.056 Uiso 1 1 calc R U . . .
C27 C 0.13139(16) 0.30666(16) 0.59223(10) 0.0303(5) Uani 1 1 d . . . . .
N11 N 0.11481(15) 0.36185(15) 0.63219(9) 0.0348(5) Uani 1 1 d . . . . .
C23 C 0.0565(2) 0.3271(2) 0.66510(13) 0.0528(8) Uani 1 1 d . . . . .
H23 H 0.045806 0.364793 0.694387 0.063 Uiso 1 1 calc R U . . .
C24 C 0.0120(2) 0.2386(2) 0.65764(17) 0.0644(11) Uani 1 1 d . . . . .
H24 H -0.029073 0.216746 0.681160 0.077 Uiso 1 1 calc R U . . .
C25 C 0.0278(2) 0.1835(2) 0.61620(16) 0.0594(9) Uani 1 1 d . . . . .
H25 H -0.002321 0.122840 0.610105 0.071 Uiso 1 1 calc R U . . .
C26 C 0.08770(19) 0.21709(19) 0.58368(13) 0.0455(7) Uani 1 1 d . . . . .
H26 H 0.100004 0.179213 0.554803 0.055 Uiso 1 1 calc R U . . .
C51 C 0.31059(16) 0.35335(14) 0.59331(9) 0.0250(4) Uani 1 1 d . . . . .
C50 C 0.39418(17) 0.31516(16) 0.57768(11) 0.0351(5) Uani 1 1 d . . . . .
H50 H 0.387650 0.287609 0.542869 0.042 Uiso 1 1 calc R U . . .
C49 C 0.48710(18) 0.31762(17) 0.61327(12) 0.0396(6) Uani 1 1 d . . . . .
H49 H 0.545130 0.292964 0.602821 0.048 Uiso 1 1 calc R U . . .
C48 C 0.49468(17) 0.35637(16) 0.66426(11) 0.0363(6) Uani 1 1 d . . . . .
H48 H 0.556463 0.354981 0.690332 0.044 Uiso 1 1 calc R U . . .
C47 C 0.41006(17) 0.39678(17) 0.67583(10) 0.0332(5) Uani 1 1 d . . . . .
H47 H 0.415147 0.425620 0.710206 0.040 Uiso 1 1 calc R U . . .
C42 C 0.25486(15) 0.69498(14) 0.62451(8) 0.0209(4) Uani 1 1 d . . . . .
C43 C 0.31299(17) 0.77630(16) 0.62793(9) 0.0281(5) Uani 1 1 d . . . . .
H43 H 0.292308 0.826745 0.603341 0.034 Uiso 1 1 calc R U . . .
C44 C 0.40159(17) 0.78391(17) 0.66737(9) 0.0305(5) Uani 1 1 d . . . . .
H44 H 0.442129 0.838984 0.669620 0.037 Uiso 1 1 calc R U . . .
C45 C 0.42957(16) 0.71049(16) 0.70304(9) 0.0286(5) Uani 1 1 d . . . . .
H45 H 0.488565 0.714426 0.730992 0.034 Uiso 1 1 calc R U . . .
C46 C 0.36958(16) 0.63109(15) 0.69707(9) 0.0264(4) Uani 1 1 d . . . . .
H46 H 0.389179 0.579991 0.721326 0.032 Uiso 1 1 calc R U . . .

loop_
_atom_site_aniso_label
_atom_site_aniso_U_11
_atom_site_aniso_U_22
_atom_site_aniso_U_33
_atom_site_aniso_U_23
_atom_site_aniso_U_13
_atom_site_aniso_U_12
Fe1 0.02461(17) 0.01304(15) 0.03149(18) -0.00165(12) 0.00417(13) 0.00270(12)
Mn1 0.01912(16) 0.01812(16) 0.02364(16) -0.00598(12) 0.00225(12) 0.00427(12)
N3 0.0397(15) 0.0282(13) 0.179(4) -0.0168(17) 0.0375(19) -0.0031(11)
N4 0.0274(9) 0.0189(8) 0.0316(10) 0.0015(7) 0.0111(8) 0.0014(7)
N7 0.0252(9) 0.0179(8) 0.0289(9) -0.0033(7) 0.0093(7) -0.0014(7)
N5 0.0253(9) 0.0157(8) 0.0276(9) -0.0016(7) 0.0055(7) 0.0017(7)
N6 0.0249(9) 0.0145(8) 0.0390(10) 0.0022(7) 0.0088(8) 0.0021(7)
C2 0.0351(12) 0.0203(10) 0.0250(11) 0.0035(8) 0.0062(9) 0.0075(9)
N13 0.0311(10) 0.0163(8) 0.0330(10) -0.0030(7) 0.0148(8) -0.0042(7)
N9 0.0163(8) 0.0198(8) 0.0256(9) -0.0015(7) 0.0062(7) -0.0032(6)
N10 0.0191(9) 0.0389(11) 0.0317(10) -0.0027(8) 0.0055(8) -0.0011(8)
N12 0.0169(8) 0.0182(8) 0.0304(9) -0.0027(7) 0.0041(7) -0.0001(6)
C15 0.0283(11) 0.0197(10) 0.0376(12) 0.0058(9) 0.0126(10) 0.0008(8)
C14 0.0352(13) 0.0309(12) 0.0372(13) 0.0108(10) 0.0146(10) 0.0047(10)
C13 0.0337(12) 0.0357(13) 0.0311(12) 0.0051(10) 0.0103(10) 0.0037(10)
C12 0.0309(12) 0.0283(12) 0.0306(12) 0.0007(9) 0.0113(10) 0.0007(9)
C11 0.0269(11) 0.0210(10) 0.0303(11) 0.0002(8) 0.0108(9) 0.0013(8)
C10 0.0231(10) 0.0208(10) 0.0252(10) -0.0015(8) 0.0068(8) -0.0008(8)
C9 0.0203(9) 0.0166(9) 0.0299(11) -0.0037(8) 0.0099(8) -0.0014(8)
C4 0.0204(10) 0.0150(9) 0.0305(11) -0.0030(8) 0.0082(8) 0.0005(7)
C5 0.0268(11) 0.0170(10) 0.0298(11) -0.0041(8) 0.0064(9) 0.0027(8)
C6 0.0315(11) 0.0197(10) 0.0302(11) 0.0004(8) 0.0068(9) 0.0024(9)
C7 0.0304(11) 0.0155(10) 0.0373(12) 0.0033(8) 0.0126(10) 0.0023(8)
C8 0.0265(11) 0.0145(9) 0.0352(11) -0.0048(8) 0.0139(9) -0.0022(8)
C16 0.0291(11) 0.0198(10) 0.0395(13) 0.0068(9) 0.0138(10) 0.0017(9)
N8 0.0371(11) 0.0200(9) 0.0494(12) 0.0103(8) 0.0184(10) 0.0018(8)
C17 0.0278(11) 0.0179(10) 0.0531(15) 0.0074(10) 0.0176(11) 0.0004(9)
C18 0.0194(10) 0.0155(9) 0.0465(13) 0.0021(9) 0.0132(9) 0.0007(8)
C19 0.0209(10) 0.0159(10) 0.0507(14) -0.0033(9) 0.0117(10) 0.0004(8)
C20 0.0276(12) 0.0184(11) 0.0630(17) -0.0096(10) 0.0165(11) -0.0020(9)
C21 0.0332(13) 0.0145(10) 0.078(2) -0.0013(11) 0.0214(13) 0.0001(9)
C22 0.0364(13) 0.0145(10) 0.0696(18) 0.0089(11) 0.0214(13) 0.0022(9)
N2 0.0363(12) 0.0434(13) 0.0391(12) 0.0124(10) 0.0109(10) 0.0060(10)
C3 0.0341(14) 0.0143(11) 0.088(2) -0.0119(12) 0.0151(14) 0.0011(10)
C1 0.0357(13) 0.0148(10) 0.0444(14) -0.0080(9) -0.0028(11) 0.0102(9)
N1 0.0617(15) 0.0275(11) 0.0399(12) -0.0155(9) -0.0164(11) 0.0220(10)
C37 0.0187(9) 0.0163(9) 0.0286(10) -0.0032(8) 0.0042(8) -0.0022(8)
C38 0.0234(11) 0.0224(11) 0.0427(13) -0.0058(9) 0.0039(10) 0.0014(9)
C39 0.0228(11) 0.0303(12) 0.0599(16) -0.0181(11) 0.0137(11) -0.0024(9)
C40 0.0403(14) 0.0335(13) 0.0645(18) -0.0182(12) 0.0347(13) -0.0138(11)
C41 0.0521(16) 0.0212(11) 0.0522(15) -0.0054(10) 0.0328(13) -0.0082(10)
C35 0.0221(10) 0.0158(9) 0.0269(10) 0.0027(8) 0.0044(8) -0.0018(8)
C36 0.0342(12) 0.0214(11) 0.0364(12) 0.0088(9) 0.0039(10) -0.0029(9)
C34 0.0169(9) 0.0224(10) 0.0254(10) -0.0001(8) 0.0054(8) -0.0041(8)
C30 0.0171(9) 0.0232(10) 0.0287(11) -0.0047(8) 0.0084(8) -0.0045(8)
C31 0.0236(11) 0.0365(13) 0.0285(11) -0.0094(9) 0.0075(9) -0.0077(9)
C32 0.0244(11) 0.0434(14) 0.0237(11) -0.0011(10) 0.0048(9) -0.0059(10)
C33 0.0242(11) 0.0289(11) 0.0288(11) 0.0024(9) 0.0062(9) -0.0037(9)
C28 0.0208(10) 0.0208(10) 0.0357(12) -0.0076(9) 0.0080(9) -0.0023(8)
C29 0.0312(12) 0.0296(12) 0.0503(15) -0.0188(11) 0.0051(11) -0.0014(10)
C27 0.0176(10) 0.0277(11) 0.0453(14) 0.0093(10) 0.0059(9) 0.0026(9)
N11 0.0266(10) 0.0355(11) 0.0470(12) 0.0173(9) 0.0184(9) 0.0130(8)
C23 0.0467(16) 0.0515(17) 0.072(2) 0.0354(15) 0.0398(15) 0.0291(14)
C24 0.0279(14) 0.065(2) 0.106(3) 0.061(2) 0.0269(16) 0.0137(14)
C25 0.0270(14) 0.0489(18) 0.100(3) 0.0293(18) 0.0076(16) -0.0064(13)
C26 0.0278(12) 0.0348(14) 0.0686(19) 0.0136(13) -0.0011(12) -0.0078(11)
C51 0.0216(10) 0.0179(10) 0.0362(12) -0.0012(8) 0.0076(9) -0.0021(8)
C50 0.0258(11) 0.0251(11) 0.0555(15) -0.0117(11) 0.0116(11) 0.0003(9)
C49 0.0211(11) 0.0293(12) 0.0684(18) -0.0117(12) 0.0097(11) 0.0032(9)
C48 0.0197(11) 0.0248(12) 0.0597(16) 0.0056(11) -0.0020(11) 0.0001(9)
C47 0.0235(11) 0.0363(13) 0.0377(13) -0.0002(10) 0.0017(10) -0.0025(10)
C42 0.0205(10) 0.0185(9) 0.0253(10) -0.0028(8) 0.0088(8) -0.0020(8)
C43 0.0314(11) 0.0246(11) 0.0303(11) -0.0005(9) 0.0111(9) -0.0074(9)
C44 0.0273(11) 0.0303(12) 0.0365(12) -0.0100(10) 0.0126(10) -0.0147(9)
C45 0.0190(10) 0.0305(12) 0.0365(12) -0.0110(9) 0.0061(9) -0.0028(9)
C46 0.0215(10) 0.0224(10) 0.0346(12) -0.0039(9) 0.0042(9) 0.0016(8)

loop_
_atom_type_symbol
_atom_type_description
_atom_type_scat_dispersion_real
_atom_type_scat_dispersion_imag
_atom_type_scat_source
C C 0.0137 0.0067 'International Tables Vol C Tables 4.2.6.8 and 6.1.1.4'
H H 0.0000 0.0000 'International Tables Vol C Tables 4.2.6.8 and 6.1.1.4'
Fe Fe -0.2673 2.5550 'International Tables Vol C Tables 4.2.6.8 and 6.1.1.4'
Mn Mn -0.0162 2.2332 'International Tables Vol C Tables 4.2.6.8 and 6.1.1.4'
N N 0.0241 0.0134 'International Tables Vol C Tables 4.2.6.8 and 6.1.1.4'

loop_
_geom_angle_atom_site_label_1
_geom_angle_atom_site_label_2
_geom_angle_atom_site_label_3
_geom_angle
_geom_angle_site_symmetry_1
_geom_angle_site_symmetry_3
_geom_angle_publ_flag
N4 Fe1 N5 81.15(7) . . ?
N4 Fe1 C2 93.93(9) . . ?
N4 Fe1 C3 89.87(11) . . ?
N5 Fe1 C2 88.92(8) . . ?
N5 Fe1 C3 90.36(9) . . ?
N6 Fe1 N4 81.10(8) . . ?
N6 Fe1 N5 162.19(8) . . ?
N6 Fe1 C2 90.71(8) . . ?
N6 Fe1 C3 91.18(9) . . ?
C3 Fe1 C2 175.98(12) . . ?
C1 Fe1 N4 178.68(10) . . ?
C1 Fe1 N5 99.54(8) . . ?
C1 Fe1 N6 98.23(9) . . ?
C1 Fe1 C2 87.22(11) . . ?
C1 Fe1 C3 89.00(13) . . ?
N9 Mn1 N13 83.74(7) . . ?
N9 Mn1 N10 86.42(7) . . ?
N9 Mn1 N12 85.63(7) . . ?
N9 Mn1 N11 86.33(7) . . ?
N10 Mn1 N13 170.14(7) . . ?
N12 Mn1 N13 81.68(6) . . ?
N12 Mn1 N10 97.16(7) . . ?
N12 Mn1 N11 171.46(7) . . ?
N1 Mn1 N13 91.18(8) . . ?
N1 Mn1 N9 174.91(8) . . ?
N1 Mn1 N10 98.67(8) . . ?
N1 Mn1 N12 93.93(8) . . ?
N1 Mn1 N11 94.33(9) . . ?
N11 Mn1 N13 100.29(7) . . ?
N11 Mn1 N10 79.47(7) . . ?
C15 N4 Fe1 118.83(15) . . ?
C11 N4 Fe1 119.02(15) . . ?
C11 N4 C15 122.1(2) . . ?
C10 N7 C9 103.06(17) . . ?
C10 N5 Fe1 114.13(14) . . ?
C10 N5 C4 104.19(16) . . ?
C4 N5 Fe1 141.67(14) . . ?
C16 N6 Fe1 114.95(14) . . ?
C16 N6 C18 104.43(18) . . ?
C18 N6 Fe1 140.62(16) . . ?
N2 C2 Fe1 178.1(2) . . ?
C37 N13 Mn1 120.39(14) . . ?
C41 N13 Mn1 120.96(16) . . ?
C41 N13 C37 118.11(19) . . ?
C34 N9 Mn1 119.87(13) . . ?
C34 N9 C30 119.80(18) . . ?
C30 N9 Mn1 119.47(14) . . ?
C51 N10 Mn1 118.16(14) . . ?
C51 N10 C47 118.9(2) . . ?
C47 N10 Mn1 121.68(16) . . ?
C42 N12 Mn1 121.14(13) . . ?
C42 N12 C46 118.78(18) . . ?
C46 N12 Mn1 120.08(14) . . ?
N4 C15 C14 120.2(2) . . ?
N4 C15 C16 110.1(2) . . ?
C14 C15 C16 129.7(2) . . ?
C15 C14 H14 120.8 . . ?
C15 C14 C13 118.4(2) . . ?
C13 C14 H14 120.8 . . ?
C14 C13 H13 119.6 . . ?
C14 C13 C12 120.8(2) . . ?
C12 C13 H13 119.6 . . ?
C13 C12 H12 121.0 . . ?
C11 C12 C13 117.9(2) . . ?
C11 C12 H12 121.0 . . ?
N4 C11 C12 120.5(2) . . ?
N4 C11 C10 110.13(19) . . ?
C12 C11 C10 129.4(2) . . ?
N7 C10 N5 115.98(18) . . ?
N7 C10 C11 128.46(19) . . ?
N5 C10 C11 115.55(18) . . ?
N7 C9 C4 109.64(17) . . ?
N7 C9 C8 129.75(19) . . ?
C8 C9 C4 120.59(19) . . ?
N5 C4 C9 107.12(18) . . ?
N5 C4 C5 131.58(18) . . ?
C5 C4 C9 121.30(19) . . ?
C4 C5 H5 121.2 . . ?
C6 C5 C4 117.53(19) . . ?
C6 C5 H5 121.2 . . ?
C5 C6 H6 119.4 . . ?
C5 C6 C7 121.1(2) . . ?
C7 C6 H6 119.4 . . ?
C6 C7 H7 119.1 . . ?
C8 C7 C6 121.76(19) . . ?
C8 C7 H7 119.1 . . ?
C9 C8 H8 121.2 . . ?
C7 C8 C9 117.67(19) . . ?
C7 C8 H8 121.2 . . ?
N6 C16 C15 114.91(19) . . ?
N8 C16 N6 116.0(2) . . ?
N8 C16 C15 129.1(2) . . ?
C16 N8 C17 102.9(2) . . ?
N8 C17 C18 110.51(19) . . ?
N8 C17 C22 130.2(2) . . ?
C22 C17 C18 119.3(2) . . ?
N6 C18 C17 106.2(2) . . ?
N6 C18 C19 131.8(2) . . ?
C19 C18 C17 122.0(2) . . ?
C18 C19 H19 121.4 . . ?
C20 C19 C18 117.2(2) . . ?
C20 C19 H19 121.4 . . ?
C19 C20 H20 119.4 . . ?
C19 C20 C21 121.2(3) . . ?
C21 C20 H20 119.4 . . ?
C20 C21 H21 119.1 . . ?
C22 C21 C20 121.9(2) . . ?
C22 C21 H21 119.1 . . ?
C17 C22 H22 120.8 . . ?
C21 C22 C17 118.4(2) . . ?
C21 C22 H22 120.8 . . ?
N3 C3 Fe1 179.3(4) . . ?
N1 C1 Fe1 179.3(2) . . ?
C1 N1 Mn1 161.4(2) . . ?
N13 C37 C38 120.8(2) . . ?
N13 C37 C35 117.16(17) . . ?
C38 C37 C35 122.01(19) . . ?
C37 C38 H38 120.2 . . ?
C39 C38 C37 119.7(2) . . ?
C39 C38 H38 120.2 . . ?
C38 C39 H39 120.4 . . ?
C40 C39 C38 119.2(2) . . ?
C40 C39 H39 120.4 . . ?
C39 C40 H40 120.8 . . ?
C39 C40 C41 118.5(2) . . ?
C41 C40 H40 120.8 . . ?
N13 C41 C40 123.6(2) . . ?
N13 C41 H41 118.2 . . ?
C40 C41 H41 118.2 . . ?
C37 C35 C34 108.82(16) . . ?
C37 C35 C42 107.50(16) . . ?
C36 C35 C37 109.33(17) . . ?
C36 C35 C34 109.24(17) . . ?
C36 C35 C42 108.77(17) . . ?
C34 C35 C42 113.12(16) . . ?
C35 C36 H36A 109.5 . . ?
C35 C36 H36B 109.5 . . ?
C35 C36 H36C 109.5 . . ?
H36A C36 H36B 109.5 . . ?
H36A C36 H36C 109.5 . . ?
H36B C36 H36C 109.5 . . ?
N9 C34 C35 118.75(17) . . ?
N9 C34 C33 120.56(19) . . ?
C33 C34 C35 120.66(19) . . ?
N9 C30 C31 121.1(2) . . ?
N9 C30 C28 117.83(18) . . ?
C31 C30 C28 121.03(19) . . ?
C30 C31 H31 120.3 . . ?
C32 C31 C30 119.3(2) . . ?
C32 C31 H31 120.3 . . ?
C31 C32 H32 120.3 . . ?
C31 C32 C33 119.4(2) . . ?
C33 C32 H32 120.3 . . ?
C34 C33 H33 120.1 . . ?
C32 C33 C34 119.7(2) . . ?
C32 C33 H33 120.1 . . ?
C30 C28 C27 110.54(17) . . ?
C30 C28 C51 110.39(16) . . ?
C29 C28 C30 109.82(19) . . ?
C29 C28 C27 108.69(19) . . ?
C29 C28 C51 108.78(18) . . ?
C27 C28 C51 108.58(18) . . ?
C28 C29 H29A 109.5 . . ?
C28 C29 H29B 109.5 . . ?
C28 C29 H29C 109.5 . . ?
H29A C29 H29B 109.5 . . ?
H29A C29 H29C 109.5 . . ?
H29B C29 H29C 109.5 . . ?
N11 C27 C28 117.5(2) . . ?
N11 C27 C26 120.9(2) . . ?
C26 C27 C28 121.5(2) . . ?
C27 N11 Mn1 120.38(15) . . ?
C27 N11 C23 117.8(2) . . ?
C23 N11 Mn1 121.1(2) . . ?
N11 C23 H23 118.7 . . ?
N11 C23 C24 122.6(3) . . ?
C24 C23 H23 118.7 . . ?
C23 C24 H24 120.4 . . ?
C25 C24 C23 119.2(3) . . ?
C25 C24 H24 120.4 . . ?
C24 C25 H25 120.7 . . ?
C24 C25 C26 118.6(3) . . ?
C26 C25 H25 120.7 . . ?
C27 C26 H26 119.6 . . ?
C25 C26 C27 120.9(3) . . ?
C25 C26 H26 119.6 . . ?
N10 C51 C28 117.70(18) . . ?
N10 C51 C50 120.9(2) . . ?
C50 C51 C28 121.4(2) . . ?
C51 C50 H50 120.3 . . ?
C49 C50 C51 119.4(2) . . ?
C49 C50 H50 120.3 . . ?
C50 C49 H49 120.3 . . ?
C50 C49 C48 119.4(2) . . ?
C48 C49 H49 120.3 . . ?
C49 C48 H48 121.1 . . ?
C47 C48 C49 117.8(2) . . ?
C47 C48 H48 121.1 . . ?
N10 C47 C48 123.2(2) . . ?
N10 C47 H47 118.4 . . ?
C48 C47 H47 118.4 . . ?
N12 C42 C35 117.34(17) . . ?
N12 C42 C43 120.57(19) . . ?
C43 C42 C35 121.93(19) . . ?
C42 C43 H43 120.0 . . ?
C42 C43 C44 120.1(2) . . ?
C44 C43 H43 120.0 . . ?
C43 C44 H44 120.5 . . ?
C45 C44 C43 119.1(2) . . ?
C45 C44 H44 120.5 . . ?
C44 C45 H45 120.9 . . ?
C44 C45 C46 118.2(2) . . ?
C46 C45 H45 120.9 . . ?
N12 C46 C45 123.3(2) . . ?
N12 C46 H46 118.3 . . ?
C45 C46 H46 118.3 . . ?

loop_
_geom_bond_atom_site_label_1
_geom_bond_atom_site_label_2
_geom_bond_distance
_geom_bond_site_symmetry_2
_geom_bond_publ_flag
Fe1 N4 1.9287(19) . ?
Fe1 N5 1.9452(17) . ?
Fe1 N6 1.9254(17) . ?
Fe1 C2 1.967(2) . ?
Fe1 C3 1.967(3) . ?
Fe1 C1 1.880(3) . ?
Mn1 N13 2.2044(18) . ?
Mn1 N9 2.1455(18) . ?
Mn1 N10 2.1930(19) . ?
Mn1 N12 2.1630(17) . ?
Mn1 N1 2.077(2) . ?
Mn1 N11 2.175(2) . ?
N3 C3 1.150(4) . ?
N4 C15 1.348(3) . ?
N4 C11 1.343(3) . ?
N7 C10 1.331(3) . ?
N7 C9 1.391(3) . ?
N5 C10 1.371(3) . ?
N5 C4 1.378(3) . ?
N6 C16 1.376(3) . ?
N6 C18 1.382(3) . ?
C2 N2 1.156(3) . ?
N13 C37 1.348(3) . ?
N13 C41 1.347(3) . ?
N9 C34 1.351(3) . ?
N9 C30 1.356(3) . ?
N10 C51 1.337(3) . ?
N10 C47 1.350(3) . ?
N12 C42 1.346(3) . ?
N12 C46 1.352(3) . ?
C15 C14 1.389(3) . ?
C15 C16 1.462(3) . ?
C14 H14 0.9500 . ?
C14 C13 1.392(4) . ?
C13 H13 0.9500 . ?
C13 C12 1.397(3) . ?
C12 H12 0.9500 . ?
C12 C11 1.390(3) . ?
C11 C10 1.466(3) . ?
C9 C4 1.418(3) . ?
C9 C8 1.403(3) . ?
C4 C5 1.396(3) . ?
C5 H5 0.9500 . ?
C5 C6 1.391(3) . ?
C6 H6 0.9500 . ?
C6 C7 1.410(3) . ?
C7 H7 0.9500 . ?
C7 C8 1.382(3) . ?
C8 H8 0.9500 . ?
C16 N8 1.325(3) . ?
N8 C17 1.386(3) . ?
C17 C18 1.420(3) . ?
C17 C22 1.407(3) . ?
C18 C19 1.394(3) . ?
C19 H19 0.9500 . ?
C19 C20 1.392(3) . ?
C20 H20 0.9500 . ?
C20 C21 1.404(4) . ?
C21 H21 0.9500 . ?
C21 C22 1.372(4) . ?
C22 H22 0.9500 . ?
C1 N1 1.147(3) . ?
C37 C38 1.397(3) . ?
C37 C35 1.543(3) . ?
C38 H38 0.9500 . ?
C38 C39 1.386(3) . ?
C39 H39 0.9500 . ?
C39 C40 1.365(4) . ?
C40 H40 0.9500 . ?
C40 C41 1.375(4) . ?
C41 H41 0.9500 . ?
C35 C36 1.537(3) . ?
C35 C34 1.551(3) . ?
C35 C42 1.552(3) . ?
C36 H36A 0.9800 . ?
C36 H36B 0.9800 . ?
C36 H36C 0.9800 . ?
C34 C33 1.391(3) . ?
C30 C31 1.387(3) . ?
C30 C28 1.549(3) . ?
C31 H31 0.9500 . ?
C31 C32 1.375(4) . ?
C32 H32 0.9500 . ?
C32 C33 1.380(3) . ?
C33 H33 0.9500 . ?
C28 C29 1.537(3) . ?
C28 C27 1.549(3) . ?
C28 C51 1.551(3) . ?
C29 H29A 0.9800 . ?
C29 H29B 0.9800 . ?
C29 H29C 0.9800 . ?
C27 N11 1.335(3) . ?
C27 C26 1.399(3) . ?
N11 C23 1.359(3) . ?
C23 H23 0.9500 . ?
C23 C24 1.388(5) . ?
C24 H24 0.9500 . ?
C24 C25 1.361(5) . ?
C25 H25 0.9500 . ?
C25 C26 1.361(4) . ?
C26 H26 0.9500 . ?
C51 C50 1.390(3) . ?
C50 H50 0.9500 . ?
C50 C49 1.385(3) . ?
C49 H49 0.9500 . ?
C49 C48 1.386(4) . ?
C48 H48 0.9500 . ?
C48 C47 1.371(3) . ?
C47 H47 0.9500 . ?
C42 C43 1.389(3) . ?
C43 H43 0.9500 . ?
C43 C44 1.393(3) . ?
C44 H44 0.9500 . ?
C44 C45 1.377(3) . ?
C45 H45 0.9500 . ?
C45 C46 1.379(3) . ?
C46 H46 0.9500 . ?

loop_
_geom_torsion_atom_site_label_1
_geom_torsion_atom_site_label_2
_geom_torsion_atom_site_label_3
_geom_torsion_atom_site_label_4
_geom_torsion
_geom_torsion_site_symmetry_1
_geom_torsion_site_symmetry_2
_geom_torsion_site_symmetry_3
_geom_torsion_site_symmetry_4
_geom_torsion_publ_flag
Fe1 N4 C15 C14 -179.23(17) . . . . ?
Fe1 N4 C15 C16 2.4(2) . . . . ?
Fe1 N4 C11 C12 -178.46(16) . . . . ?
Fe1 N4 C11 C10 0.9(2) . . . . ?
Fe1 N5 C10 N7 179.74(14) . . . . ?
Fe1 N5 C10 C11 1.1(2) . . . . ?
Fe1 N5 C4 C9 -179.22(18) . . . . ?
Fe1 N5 C4 C5 1.3(4) . . . . ?
Fe1 N6 C16 C15 -1.4(2) . . . . ?
Fe1 N6 C16 N8 179.13(16) . . . . ?
Fe1 N6 C18 C17 -179.07(18) . . . . ?
Fe1 N6 C18 C19 0.6(4) . . . . ?
Mn1 N13 C37 C38 -170.86(16) . . . . ?
Mn1 N13 C37 C35 7.8(2) . . . . ?
Mn1 N13 C41 C40 172.3(2) . . . . ?
Mn1 N9 C34 C35 10.6(2) . . . . ?
Mn1 N9 C34 C33 -167.32(15) . . . . ?
Mn1 N9 C30 C31 166.97(15) . . . . ?
Mn1 N9 C30 C28 -13.3(2) . . . . ?
Mn1 N10 C51 C28 -20.5(3) . . . . ?
Mn1 N10 C51 C50 160.94(18) . . . . ?
Mn1 N10 C47 C48 -163.75(19) . . . . ?
Mn1 N12 C42 C35 7.1(2) . . . . ?
Mn1 N12 C42 C43 -177.28(15) . . . . ?
Mn1 N12 C46 C45 178.30(16) . . . . ?
Mn1 N11 C23 C24 -172.1(2) . . . . ?
N4 C15 C14 C13 -1.6(3) . . . . ?
N4 C15 C16 N6 -0.6(3) . . . . ?
N4 C15 C16 N8 178.8(2) . . . . ?
N4 C11 C10 N7 -179.8(2) . . . . ?
N4 C11 C10 N5 -1.3(3) . . . . ?
N7 C9 C4 N5 0.6(2) . . . . ?
N7 C9 C4 C5 -179.83(18) . . . . ?
N7 C9 C8 C7 179.1(2) . . . . ?
N5 C4 C5 C6 -179.9(2) . . . . ?
N6 C16 N8 C17 0.4(3) . . . . ?
N6 C18 C19 C20 -179.7(2) . . . . ?
N13 C37 C38 C39 -1.3(3) . . . . ?
N13 C37 C35 C36 174.79(18) . . . . ?
N13 C37 C35 C34 55.5(2) . . . . ?
N13 C37 C35 C42 -67.3(2) . . . . ?
N9 C34 C33 C32 -0.3(3) . . . . ?
N9 C30 C31 C32 1.0(3) . . . . ?
N9 C30 C28 C29 -171.50(18) . . . . ?
N9 C30 C28 C27 68.6(2) . . . . ?
N9 C30 C28 C51 -51.6(2) . . . . ?
N10 C51 C50 C49 4.3(4) . . . . ?
N12 C42 C43 C44 -1.3(3) . . . . ?
C15 N4 C11 C12 2.2(3) . . . . ?
C15 N4 C11 C10 -178.35(19) . . . . ?
C15 C14 C13 C12 0.8(4) . . . . ?
C15 C16 N8 C17 -179.0(2) . . . . ?
C14 C15 C16 N6 -178.7(2) . . . . ?
C14 C15 C16 N8 0.6(4) . . . . ?
C14 C13 C12 C11 1.4(3) . . . . ?
C13 C12 C11 N4 -2.9(3) . . . . ?
C13 C12 C11 C10 177.8(2) . . . . ?
C12 C11 C10 N7 -0.4(4) . . . . ?
C12 C11 C10 N5 178.1(2) . . . . ?
C11 N4 C15 C14 0.1(3) . . . . ?
C11 N4 C15 C16 -178.3(2) . . . . ?
C10 N7 C9 C4 -0.1(2) . . . . ?
C10 N7 C9 C8 -178.6(2) . . . . ?
C10 N5 C4 C9 -0.8(2) . . . . ?
C10 N5 C4 C5 179.7(2) . . . . ?
C9 N7 C10 N5 -0.5(2) . . . . ?
C9 N7 C10 C11 178.0(2) . . . . ?
C9 C4 C5 C6 0.7(3) . . . . ?
C4 N5 C10 N7 0.8(2) . . . . ?
C4 N5 C10 C11 -177.83(18) . . . . ?
C4 C9 C8 C7 0.8(3) . . . . ?
C4 C5 C6 C7 0.2(3) . . . . ?
C5 C6 C7 C8 -0.6(3) . . . . ?
C6 C7 C8 C9 0.1(3) . . . . ?
C8 C9 C4 N5 179.28(18) . . . . ?
C8 C9 C4 C5 -1.2(3) . . . . ?
C16 N6 C18 C17 0.8(2) . . . . ?
C16 N6 C18 C19 -179.5(2) . . . . ?
C16 C15 C14 C13 176.4(2) . . . . ?
C16 N8 C17 C18 0.2(2) . . . . ?
C16 N8 C17 C22 -179.2(2) . . . . ?
N8 C17 C18 N6 -0.6(2) . . . . ?
N8 C17 C18 C19 179.7(2) . . . . ?
N8 C17 C22 C21 -179.5(2) . . . . ?
C17 C18 C19 C20 0.0(3) . . . . ?
C18 N6 C16 C15 178.68(18) . . . . ?
C18 N6 C16 N8 -0.8(3) . . . . ?
C18 C17 C22 C21 1.2(3) . . . . ?
C18 C19 C20 C21 0.6(3) . . . . ?
C19 C20 C21 C22 -0.3(4) . . . . ?
C20 C21 C22 C17 -0.6(4) . . . . ?
C22 C17 C18 N6 178.8(2) . . . . ?
C22 C17 C18 C19 -0.9(3) . . . . ?
C37 N13 C41 C40 0.7(4) . . . . ?
C37 C38 C39 C40 0.2(4) . . . . ?
C37 C35 C34 N9 -68.4(2) . . . . ?
C37 C35 C34 C33 109.6(2) . . . . ?
C37 C35 C42 N12 58.9(2) . . . . ?
C37 C35 C42 C43 -116.7(2) . . . . ?
C38 C37 C35 C36 -6.6(3) . . . . ?
C38 C37 C35 C34 -125.8(2) . . . . ?
C38 C37 C35 C42 111.4(2) . . . . ?
C38 C39 C40 C41 1.3(4) . . . . ?
C39 C40 C41 N13 -1.8(4) . . . . ?
C41 N13 C37 C38 0.8(3) . . . . ?
C41 N13 C37 C35 179.5(2) . . . . ?
C35 C37 C38 C39 -179.9(2) . . . . ?
C35 C34 C33 C32 -178.18(19) . . . . ?
C35 C42 C43 C44 174.1(2) . . . . ?
C36 C35 C34 N9 172.35(18) . . . . ?
C36 C35 C34 C33 -9.7(3) . . . . ?
C36 C35 C42 N12 177.15(18) . . . . ?
C36 C35 C42 C43 1.6(3) . . . . ?
C34 N9 C30 C31 -2.4(3) . . . . ?
C34 N9 C30 C28 177.27(17) . . . . ?
C34 C35 C42 N12 -61.3(2) . . . . ?
C34 C35 C42 C43 123.2(2) . . . . ?
C30 N9 C34 C35 -179.97(17) . . . . ?
C30 N9 C34 C33 2.1(3) . . . . ?
C30 C31 C32 C33 0.8(3) . . . . ?
C30 C28 C27 N11 -56.1(3) . . . . ?
C30 C28 C27 C26 125.9(2) . . . . ?
C30 C28 C51 N10 72.5(2) . . . . ?
C30 C28 C51 C50 -108.9(2) . . . . ?
C31 C30 C28 C29 8.2(3) . . . . ?
C31 C30 C28 C27 -111.7(2) . . . . ?
C31 C30 C28 C51 128.2(2) . . . . ?
C31 C32 C33 C34 -1.2(3) . . . . ?
C28 C30 C31 C32 -178.69(19) . . . . ?
C28 C27 N11 Mn1 -6.0(3) . . . . ?
C28 C27 N11 C23 -176.2(2) . . . . ?
C28 C27 C26 C25 177.4(2) . . . . ?
C28 C51 C50 C49 -174.3(2) . . . . ?
C29 C28 C27 N11 -176.7(2) . . . . ?
C29 C28 C27 C26 5.3(3) . . . . ?
C29 C28 C51 N10 -166.9(2) . . . . ?
C29 C28 C51 C50 11.7(3) . . . . ?
C27 C28 C51 N10 -48.8(3) . . . . ?
C27 C28 C51 C50 129.8(2) . . . . ?
C27 N11 C23 C24 -1.9(4) . . . . ?
N11 C27 C26 C25 -0.6(4) . . . . ?
N11 C23 C24 C25 0.8(4) . . . . ?
C23 C24 C25 C26 0.5(4) . . . . ?
C24 C25 C26 C27 -0.6(4) . . . . ?
C26 C27 N11 Mn1 172.03(17) . . . . ?
C26 C27 N11 C23 1.8(3) . . . . ?
C51 N10 C47 C48 3.2(4) . . . . ?
C51 C28 C27 N11 65.1(2) . . . . ?
C51 C28 C27 C26 -112.9(2) . . . . ?
C51 C50 C49 C48 1.3(4) . . . . ?
C50 C49 C48 C47 -4.4(4) . . . . ?
C49 C48 C47 N10 2.3(4) . . . . ?
C47 N10 C51 C28 172.2(2) . . . . ?
C47 N10 C51 C50 -6.4(3) . . . . ?
C42 N12 C46 C45 -1.2(3) . . . . ?
C42 C35 C34 N9 51.0(2) . . . . ?
C42 C35 C34 C33 -131.0(2) . . . . ?
C42 C43 C44 C45 -0.8(3) . . . . ?
C43 C44 C45 C46 1.8(3) . . . . ?
C44 C45 C46 N12 -0.8(3) . . . . ?
C46 N12 C42 C35 -173.34(18) . . . . ?
C46 N12 C42 C43 2.3(3) . . . . ?

loop_
_platon_squeeze_void_nr
_platon_squeeze_void_average_x
_platon_squeeze_void_average_y
_platon_squeeze_void_average_z
_platon_squeeze_void_volume
_platon_squeeze_void_count_electrons
_platon_squeeze_void_content
1 0.000 0.000 0.500 229 57 '3 CH3OH'
2 0.000 0.500 0.000 229 57 '3 CH3OH'
3 0.500 0.500 0.500 130 35 '2 CH3OH'
4 0.500 1.000 1.000 130 35 '2 CH3OH'
